data_2215868
loop_
_publ_author_name
'Narayana, B.'
'Mayekar, Anil N. '
'Yathirajan, H. S.'
'Sarojini, B. K.'
'Kubicki, Maciej'

_publ_section_title
;
 2,3-Dibromo-3-(5-bromo-2-methoxyphenyl)-1-(2,4-dichlorophenyl)propan-1-one
;
_journal_coeditor_code CV2319
_journal_issue 11
_journal_name_full 'Acta Crystallographica Section E'
_journal_page_first o4362
_journal_page_last o4362
_journal_paper_doi 10.1107/S1600536807050842
_journal_volume 63
_journal_year 2007
_chemical_formula_iupac 'C16 H11 Br3 Cl2 O2'
_chemical_formula_moiety 'C16 H11 Br3 Cl2 O2'
_chemical_formula_sum 'C16 H11 Br3 Cl2 O2'
_chemical_formula_weight 545.88
_chemical_name_systematic
;
2,3-Dibromo-3-(5-bromo-2-methoxyphenyl)-1-(2,4-dichlorophenyl)propan-1-one
;
_space_group_IT_number 14
_symmetry_cell_setting monoclinic
_symmetry_space_group_name_Hall '-P 2ybc'
_symmetry_space_group_name_H-M 'P 1 21/c 1'
_atom_sites_solution_hydrogens geom
_atom_sites_solution_primary direct
_atom_sites_solution_secondary difmap
_audit_creation_method SHELXL-97
_cell_angle_alpha 90.00
_cell_angle_beta 98.125(4)
_cell_angle_gamma 90.00
_cell_formula_units_Z 4
_cell_length_a 15.9189(8)
_cell_length_b 7.3729(3)
_cell_length_c 15.4895(7)
_cell_measurement_reflns_used 7661
_cell_measurement_temperature 295.0(10)
_cell_measurement_theta_max 24
_cell_measurement_theta_min 4
_cell_volume 1799.73(14)
_computing_cell_refinement
;
CrysAlis RED (Oxford Diffraction, 2006)
;
_computing_data_collection
;
CrysAlis CCD (Oxford Diffraction, 2006)
;
_computing_data_reduction
;
CrysAlis RED (Oxford Diffraction, 2006)
;
_computing_molecular_graphics 'XP (Siemens, 1989)'
_computing_publication_material 'SHELXL97 (Sheldrick, 1997)'
_computing_structure_refinement 'SHELXL97 (Sheldrick, 1997)'
_computing_structure_solution 'SHELXS97 (Sheldrick, 1997)'
_diffrn_ambient_temperature 295.0(10)
_diffrn_detector_area_resol_mean 8.1929
_diffrn_measured_fraction_theta_full 0.980
_diffrn_measured_fraction_theta_max 0.980
_diffrn_measurement_device_type 'Kuma KM-4-CCD four-circle'
_diffrn_measurement_method \w
_diffrn_radiation_monochromator graphite
_diffrn_radiation_source 'fine-focus sealed tube'
_diffrn_radiation_type MoK\a
_diffrn_radiation_wavelength 0.71073
_diffrn_reflns_av_R_equivalents 0.0337
_diffrn_reflns_av_sigmaI/netI 0.0276
_diffrn_reflns_limit_h_max 18
_diffrn_reflns_limit_h_min -18
_diffrn_reflns_limit_k_max 8
_diffrn_reflns_limit_k_min -8
_diffrn_reflns_limit_l_max 18
_diffrn_reflns_limit_l_min -18
_diffrn_reflns_number 17972
_diffrn_reflns_theta_full 25.00
_diffrn_reflns_theta_max 24.99
_diffrn_reflns_theta_min 2.58
_exptl_absorpt_coefficient_mu 7.026
_exptl_absorpt_correction_T_max 0.495
_exptl_absorpt_correction_T_min 0.12
_exptl_absorpt_correction_type multi-scan
_exptl_absorpt_process_details
;
(CrysAlis RED; Oxford Diffraction, 2006)
;
_exptl_crystal_colour colourless
_exptl_crystal_density_diffrn 2.015
_exptl_crystal_density_method 'not measured'
_exptl_crystal_description plate
_exptl_crystal_F_000 1048
_exptl_crystal_size_max 0.4
_exptl_crystal_size_mid 0.2
_exptl_crystal_size_min 0.1
_refine_diff_density_max 0.704
_refine_diff_density_min -0.619
_refine_ls_extinction_method none
_refine_ls_goodness_of_fit_ref 1.201
_refine_ls_hydrogen_treatment constr
_refine_ls_matrix_type full
_refine_ls_number_parameters 209
_refine_ls_number_reflns 3104
_refine_ls_number_restraints 0
_refine_ls_restrained_S_all 1.201
_refine_ls_R_factor_all 0.0549
_refine_ls_R_factor_gt 0.0368
_refine_ls_shift/su_max 0.000
_refine_ls_shift/su_mean 0.000
_refine_ls_structure_factor_coef Fsqd
_refine_ls_weighting_details 'calc w=1/[\s^2^(Fo^2^)+(0.05P)^2^] where P=(Fo^2^+2Fc^2^)/3'
_refine_ls_weighting_scheme calc
_refine_ls_wR_factor_gt 0.0910
_refine_ls_wR_factor_ref 0.0989
_reflns_number_gt 2223
_reflns_number_total 3104
_reflns_threshold_expression I>2\s(I)
_cod_data_source_file cv2319.cif
_cod_data_source_block I
_cod_original_sg_symbol_H-M 'P 21/c'
_cod_database_code 2215868
_cod_database_fobs_code 2215868

loop_
_symmetry_equiv_pos_as_xyz
'x, y, z'
'-x, y+1/2, -z+1/2'
'-x, -y, -z'
'x, -y-1/2, z-1/2'

loop_
_atom_site_type_symbol
_atom_site_label
_atom_site_fract_x
_atom_site_fract_y
_atom_site_fract_z
_atom_site_U_iso_or_equiv
_atom_site_adp_type
_atom_site_calc_flag
_atom_site_refinement_flags
_atom_site_occupancy
C C1 0.3657(3) 0.0862(6) 0.2091(3) 0.0477(11) Uani d . 1
O O1 0.3990(2) 0.0840(5) 0.1434(2) 0.0666(10) Uani d . 1
C C11 0.4172(3) 0.1263(6) 0.2947(3) 0.0414(10) Uani d . 1
C C12 0.3936(3) 0.2306(6) 0.3619(3) 0.0432(11) Uani d . 1
Cl Cl12 0.29453(8) 0.33676(17) 0.35285(9) 0.0624(4) Uani d . 1
C C13 0.4480(3) 0.2662(6) 0.4375(3) 0.0492(11) Uani d . 1
H H13 0.4311 0.3387 0.4811 0.059 Uiso calc R 1
C C14 0.5279(3) 0.1913(6) 0.4466(3) 0.0524(12) Uani d . 1
Cl Cl14 0.59819(10) 0.2366(2) 0.54041(10) 0.0784(5) Uani d . 1
C C15 0.5540(3) 0.0844(7) 0.3831(3) 0.0589(13) Uani d . 1
H H15 0.6080 0.0335 0.3908 0.071 Uiso calc R 1
C C16 0.4987(3) 0.0538(7) 0.3077(3) 0.0547(12) Uani d . 1
H H16 0.5164 -0.0176 0.2642 0.066 Uiso calc R 1
C C2 0.2743(3) 0.0217(6) 0.2043(3) 0.0508(12) Uani d . 1
H H2 0.2455 0.0871 0.2468 0.061 Uiso calc R 1
Br Br2 0.28480(3) -0.24233(7) 0.23529(4) 0.06278(19) Uani d . 1
C C3 0.2234(3) 0.0314(7) 0.1163(3) 0.0578(13) Uani d . 1
H H3 0.2552 -0.0256 0.0737 0.069 Uiso calc R 1
Br Br3 0.21543(4) 0.30078(7) 0.09355(4) 0.0685(2) Uani d . 1
C C31 0.1356(3) -0.0502(6) 0.1079(3) 0.0506(12) Uani d . 1
C C32 0.0821(3) -0.0102(6) 0.1681(3) 0.0510(12) Uani d . 1
H H32 0.1003 0.0653 0.2151 0.061 Uiso calc R 1
C C33 0.0011(3) -0.0831(6) 0.1581(3) 0.0520(12) Uani d . 1
Br Br33 -0.07145(3) -0.03042(8) 0.24203(4) 0.0726(2) Uani d . 1
C C34 -0.0275(3) -0.1906(6) 0.0881(4) 0.0588(13) Uani d . 1
H H34 -0.0830 -0.2333 0.0802 0.071 Uiso calc R 1
C C35 0.0263(4) -0.2350(6) 0.0297(4) 0.0634(14) Uani d . 1
H H35 0.0078 -0.3117 -0.0168 0.076 Uiso calc R 1
C C36 0.1081(3) -0.1660(6) 0.0397(3) 0.0557(13) Uani d . 1
O O36 0.1652(3) -0.2010(6) -0.0165(2) 0.0818(12) Uani d . 1
C C361 0.1462(4) -0.3400(8) -0.0815(4) 0.086(2) Uani d . 1
H H36A 0.1380 -0.4535 -0.0535 0.112 Uiso calc R 1
H H36B 0.1925 -0.3508 -0.1147 0.112 Uiso calc R 1
H H36C 0.0954 -0.3084 -0.1196 0.112 Uiso calc R 1

loop_
_atom_site_aniso_label
_atom_site_aniso_U_11
_atom_site_aniso_U_22
_atom_site_aniso_U_33
_atom_site_aniso_U_12
_atom_site_aniso_U_13
_atom_site_aniso_U_23
C1 0.038(3) 0.060(3) 0.047(3) -0.005(2) 0.009(2) -0.005(2)
O1 0.046(2) 0.105(3) 0.049(2) -0.0172(19) 0.0083(18) -0.0083(19)
C11 0.034(2) 0.047(2) 0.043(3) -0.0069(19) 0.003(2) -0.001(2)
C12 0.035(2) 0.048(2) 0.044(3) -0.0035(19) -0.002(2) 0.008(2)
Cl12 0.0471(7) 0.0673(8) 0.0685(9) 0.0130(6) -0.0066(6) -0.0155(6)
C13 0.049(3) 0.049(2) 0.047(3) -0.004(2) -0.003(2) -0.002(2)
C14 0.041(3) 0.052(3) 0.057(3) -0.012(2) -0.016(2) 0.012(2)
Cl14 0.0676(9) 0.0796(9) 0.0751(11) -0.0176(7) -0.0345(8) 0.0084(7)
C15 0.028(3) 0.073(3) 0.072(4) 0.003(2) -0.004(3) 0.006(3)
C16 0.039(3) 0.069(3) 0.057(3) -0.003(2) 0.009(3) -0.005(2)
C2 0.039(3) 0.060(3) 0.051(3) -0.008(2) 0.001(2) -0.006(2)
Br2 0.0519(3) 0.0546(3) 0.0794(4) -0.0009(2) 0.0010(3) 0.0113(2)
C3 0.047(3) 0.064(3) 0.059(3) -0.015(2) -0.003(3) -0.012(2)
Br3 0.0631(4) 0.0594(3) 0.0772(4) -0.0182(2) -0.0099(3) 0.0201(3)
C31 0.041(3) 0.056(3) 0.052(3) -0.013(2) -0.006(2) -0.007(2)
C32 0.042(3) 0.055(3) 0.052(3) -0.011(2) -0.009(2) -0.004(2)
C33 0.042(3) 0.044(2) 0.066(3) -0.006(2) -0.006(2) 0.008(2)
Br33 0.0480(3) 0.0734(4) 0.0972(5) -0.0069(3) 0.0132(3) 0.0007(3)
C34 0.044(3) 0.051(3) 0.073(4) -0.013(2) -0.020(3) 0.008(3)
C35 0.067(4) 0.052(3) 0.061(4) -0.018(3) -0.024(3) 0.001(2)
C36 0.061(3) 0.054(3) 0.049(3) -0.010(2) -0.003(3) -0.007(2)
O36 0.086(3) 0.101(3) 0.058(2) -0.029(2) 0.008(2) -0.033(2)
C361 0.122(6) 0.071(4) 0.063(4) -0.017(4) 0.006(4) -0.017(3)

loop_
_atom_type_symbol
_atom_type_description
_atom_type_scat_dispersion_real
_atom_type_scat_dispersion_imag
_atom_type_scat_source
C C 0.0033 0.0016 'International Tables Vol C Tables 4.2.6.8 and 6.1.1.4'
H H 0.0000 0.0000 'International Tables Vol C Tables 4.2.6.8 and 6.1.1.4'
O O 0.0106 0.0060 'International Tables Vol C Tables 4.2.6.8 and 6.1.1.4'
Cl Cl 0.1484 0.1585 'International Tables Vol C Tables 4.2.6.8 and 6.1.1.4'
Br Br -0.2901 2.4595 'International Tables Vol C Tables 4.2.6.8 and 6.1.1.4'

loop_
_geom_angle_atom_site_label_1
_geom_angle_atom_site_label_2
_geom_angle_atom_site_label_3
_geom_angle
O1 C1 C11 120.0(4)
O1 C1 C2 118.9(4)
C11 C1 C2 120.6(4)
C12 C11 C16 116.7(4)
C12 C11 C1 127.2(4)
C16 C11 C1 116.0(4)
C13 C12 C11 122.6(4)
C13 C12 Cl12 115.6(3)
C11 C12 Cl12 121.7(4)
C14 C13 C12 118.0(4)
C14 C13 H13 121.0
C12 C13 H13 121.0
C15 C14 C13 121.9(4)
C15 C14 Cl14 119.1(4)
C13 C14 Cl14 119.0(4)
C14 C15 C16 118.7(4)
C14 C15 H15 120.7
C16 C15 H15 120.7
C15 C16 C11 122.1(4)
C15 C16 H16 119.0
C11 C16 H16 119.0
C3 C2 C1 115.0(4)
C3 C2 Br2 106.4(3)
C1 C2 Br2 104.1(3)
C3 C2 H2 110.3
C1 C2 H2 110.3
Br2 C2 H2 110.3
C2 C3 C31 115.9(4)
C2 C3 Br3 102.7(3)
C31 C3 Br3 110.0(3)
C2 C3 H3 109.3
C31 C3 H3 109.3
Br3 C3 H3 109.3
C36 C31 C32 119.3(4)
C36 C31 C3 120.1(4)
C32 C31 C3 120.6(4)
C31 C32 C33 119.6(4)
C31 C32 H32 120.2
C33 C32 H32 120.2
C34 C33 C32 120.9(5)
C34 C33 Br33 119.7(4)
C32 C33 Br33 119.4(4)
C33 C34 C35 119.5(5)
C33 C34 H34 120.2
C35 C34 H34 120.2
C34 C35 C36 120.2(5)
C34 C35 H35 119.9
C36 C35 H35 119.9
O36 C36 C31 115.8(4)
O36 C36 C35 123.9(5)
C31 C36 C35 120.3(5)
C36 O36 C361 119.1(4)
O36 C361 H36A 109.5
O36 C361 H36B 109.5
H36A C361 H36B 109.5
O36 C361 H36C 109.5
H36A C361 H36C 109.5
H36B C361 H36C 109.5

loop_
_geom_bond_atom_site_label_1
_geom_bond_atom_site_label_2
_geom_bond_distance
C1 O1 1.212(5)
C1 C11 1.487(6)
C1 C2 1.523(6)
C11 C12 1.387(6)
C11 C16 1.391(6)
C12 C13 1.380(6)
C12 Cl12 1.749(5)
C13 C14 1.377(7)
C13 H13 0.9300
C14 C15 1.369(7)
C14 Cl14 1.736(5)
C15 C16 1.379(7)
C15 H15 0.9300
C16 H16 0.9300
C2 C3 1.485(7)
C2 Br2 2.007(5)
C2 H2 0.9800
C3 C31 1.510(6)
C3 Br3 2.018(5)
C3 H3 0.9800
C31 C36 1.381(6)
C31 C32 1.381(6)
C32 C33 1.385(6)
C32 H32 0.9300
C33 C34 1.368(7)
C33 Br33 1.898(5)
C34 C35 1.370(8)
C34 H34 0.9300
C35 C36 1.387(7)
C35 H35 0.9300
C36 O36 1.368(6)
O36 C361 1.438(6)
C361 H36A 0.9600
C361 H36B 0.9600
C361 H36C 0.9600

loop_
_geom_hbond_atom_site_label_D
_geom_hbond_atom_site_label_H
_geom_hbond_atom_site_label_A
_geom_hbond_site_symmetry_A
_geom_hbond_distance_DH
_geom_hbond_distance_HA
_geom_hbond_distance_DA
_geom_hbond_angle_DHA
C32 H32 Br33 2 0.93 3.10 3.814(5) 135
C361 H36A Br3 1_545 0.96 3.03 3.839(7) 143
C361 H36B Br2 4 0.96 3.00 3.881(6) 153

loop_
_geom_torsion_atom_site_label_1
_geom_torsion_atom_site_label_2
_geom_torsion_atom_site_label_3
_geom_torsion_atom_site_label_4
_geom_torsion
O1 C1 C11 C12 140.4(5)
C2 C1 C11 C12 -48.3(6)
O1 C1 C11 C16 -38.1(6)
C2 C1 C11 C16 133.2(4)
C16 C11 C12 C13 1.6(6)
C1 C11 C12 C13 -177.0(4)
C16 C11 C12 Cl12 177.7(3)
C1 C11 C12 Cl12 -0.8(6)
C11 C12 C13 C14 -1.4(6)
Cl12 C12 C13 C14 -177.7(3)
C12 C13 C14 C15 0.0(7)
C12 C13 C14 Cl14 179.1(3)
C13 C14 C15 C16 1.0(7)
Cl14 C14 C15 C16 -178.0(4)
C14 C15 C16 C11 -0.7(7)
C12 C11 C16 C15 -0.5(7)
C1 C11 C16 C15 178.2(4)
O1 C1 C2 C3 -23.5(6)
C11 C1 C2 C3 165.1(4)
O1 C1 C2 Br2 92.6(5)
C11 C1 C2 Br2 -78.8(4)
C1 C2 C3 C31 173.7(4)
Br2 C2 C3 C31 59.0(5)
C1 C2 C3 Br3 -66.3(4)
Br2 C2 C3 Br3 178.98(19)
C2 C3 C31 C36 -132.5(5)
Br3 C3 C31 C36 111.5(4)
C2 C3 C31 C32 47.4(6)
Br3 C3 C31 C32 -68.5(5)
C36 C31 C32 C33 -1.5(7)
C3 C31 C32 C33 178.5(4)
C31 C32 C33 C34 -1.7(7)
C31 C32 C33 Br33 179.1(3)
C32 C33 C34 C35 3.7(7)
Br33 C33 C34 C35 -177.1(4)
C33 C34 C35 C36 -2.4(7)
C32 C31 C36 O36 -179.1(4)
C3 C31 C36 O36 0.8(7)
C32 C31 C36 C35 2.8(7)
C3 C31 C36 C35 -177.2(5)
C34 C35 C36 O36 -178.8(5)
C34 C35 C36 C31 -0.9(8)
C31 C36 O36 C361 171.0(5)
C35 C36 O36 C361 -11.0(8)
